data_4114164
loop_
_publ_author_name
'Mahendra Nath'
'John C. Huffman'
'Jeffrey M. Zaleski'

_publ_contact_author_name 'J. C. Huffman'
_publ_section_title
;
 Ambient Temperature Activation of Haloporphyrinic-Enediynes: Electronic
 Contributions to Bergman Cycloaromatization
;
_journal_name_full 'Journal of the American Chemical Society'
_journal_page_first 11484
_journal_page_last 11485
_journal_paper_doi 10.1021/ja0302782
_journal_volume 125
_journal_year 2003
_chemical_formula_sum 'C105 H59 Cl2 N8 Ni2'
_chemical_formula_weight 1620.92
_chemical_name_systematic
; 
  ? 
;
_space_group_IT_number 14
_symmetry_cell_setting monoclinic
_symmetry_space_group_name_Hall '-P 2yn'
_symmetry_space_group_name_H-M 'P 1 21/n 1'
_atom_sites_solution_hydrogens geom
_atom_sites_solution_primary direct
_atom_sites_solution_secondary difmap
_audit_creation_method SHELXL-97
_cell_angle_alpha 90.00
_cell_angle_beta 95.371(5)
_cell_angle_gamma 90.00
_cell_formula_units_Z 8
_cell_length_a 7.3867(6)
_cell_length_b 27.458(2)
_cell_length_c 36.005(3)
_cell_measurement_reflns_used 7017
_cell_measurement_temperature 133(2)
_cell_measurement_theta_max 27.48
_cell_measurement_theta_min 2.80
_cell_volume 7270.6(10)
_computing_cell_refinement 'SAINT (Bruker, 1999)'
_computing_data_collection 'SMART (Bruker, 1999)'
_computing_data_reduction 'SAINT (Bruker, 1999), XTEL (local package)'
_computing_structure_refinement 'SHELXL-97 (Sheldrick, 1997)'
_computing_structure_solution 'SHELXS-97 (Sheldrick, 1990)'
_diffrn_ambient_temperature 133(2)
_diffrn_detector 'CCD area detector'
_diffrn_detector_area_resol_mean 44.52
_diffrn_detector_type 'Bruker SMART 6000'
_diffrn_measured_fraction_theta_full 0.999
_diffrn_measured_fraction_theta_max 0.999
_diffrn_measurement_details '   0.30 degree frames measured for  10.14 seconds each'
_diffrn_measurement_device 'three-circle goniometer with fixed chi'
_diffrn_measurement_device_type 'Bruker Platform goniometer'
_diffrn_measurement_method '\w scans'
_diffrn_radiation_monochromator graphite
_diffrn_radiation_source 'fine-focus sealed tube'
_diffrn_radiation_type MoK\a
_diffrn_radiation_wavelength 0.71073
_diffrn_reflns_av_R_equivalents 0.0962
_diffrn_reflns_av_sigmaI/netI 0.0660
_diffrn_reflns_limit_h_max 9
_diffrn_reflns_limit_h_min -9
_diffrn_reflns_limit_k_max 35
_diffrn_reflns_limit_k_min -35
_diffrn_reflns_limit_l_max 46
_diffrn_reflns_limit_l_min -46
_diffrn_reflns_number 108318
_diffrn_reflns_theta_full 27.50
_diffrn_reflns_theta_max 27.50
_diffrn_reflns_theta_min 2.26
_diffrn_standards_decay_% 0.0
_exptl_absorpt_coefficient_mu 0.655
_exptl_absorpt_correction_type none
_exptl_crystal_colour black
_exptl_crystal_density_diffrn 1.481
_exptl_crystal_description 'cleaved needle'
_exptl_crystal_F_000 3340
_exptl_crystal_size_max 0.30
_exptl_crystal_size_mid 0.18
_exptl_crystal_size_min 0.15
_refine_diff_density_max 1.154
_refine_diff_density_min -0.806
_refine_diff_density_rms 0.102
_refine_ls_extinction_method none
_refine_ls_goodness_of_fit_ref 1.070
_refine_ls_hydrogen_treatment mixed
_refine_ls_matrix_type full
_refine_ls_number_parameters 1259
_refine_ls_number_reflns 16715
_refine_ls_number_restraints 0
_refine_ls_restrained_S_all 1.070
_refine_ls_R_factor_all 0.1022
_refine_ls_R_factor_gt 0.0656
_refine_ls_shift/su_max 0.069
_refine_ls_shift/su_mean 0.008
_refine_ls_structure_factor_coef Fsqd
_refine_ls_weighting_details 'calc w=1/[\s^2^(Fo^2^)+(0.1232P)^2^+0.1561P] where P=(Fo^2^+2Fc^2^)/3'
_refine_ls_weighting_scheme calc
_refine_ls_wR_factor_gt 0.1910
_refine_ls_wR_factor_ref 0.2123
_reflns_number_gt 10867
_reflns_number_total 16715
_reflns_threshold_expression 2sigma(I)
_cod_data_source_file ja0302782_4.cif
_cod_data_source_block 03010
_cod_original_cell_volume 7270.7(10)
_cod_original_sg_symbol_H-M 'P 21/n'
_cod_database_code 4114164

loop_
_symmetry_equiv_pos_as_xyz
'x, y, z'
'-x+1/2, y+1/2, -z+1/2'
'-x, -y, -z'
'x-1/2, -y-1/2, z-1/2'

loop_
_atom_site_label
_atom_site_type_symbol
_atom_site_fract_x
_atom_site_fract_y
_atom_site_fract_z
_atom_site_U_iso_or_equiv
_atom_site_adp_type
_atom_site_occupancy
_atom_site_symmetry_multiplicity
_atom_site_calc_flag
_atom_site_refinement_flags
Ni1A Ni -0.46101(7) 0.742566(16) 0.836029(13) 0.02254(14) Uani 1 1 d .
Cl1A Cl -0.3567(2) 0.56839(5) 0.65826(4) 0.0436(4) Uani 0.75 1 d P
N2A N -0.4418(4) 0.71254(11) 0.79033(9) 0.0254(7) Uani 1 1 d .
C3A C -0.4506(5) 0.66362(13) 0.78226(10) 0.0239(8) Uani 1 1 d .
C4A C -0.4227(5) 0.65543(13) 0.74450(11) 0.0260(8) Uani 1 1 d .
C5A C -0.4036(5) 0.70054(14) 0.72848(11) 0.0269(8) Uani 1 1 d .
C6A C -0.4126(5) 0.73548(13) 0.75714(10) 0.0254(8) Uani 1 1 d .
C7A C -0.3676(5) 0.78321(14) 0.75020(10) 0.0250(8) Uani 1 1 d .
C8A C -0.3173(5) 0.81310(13) 0.78165(11) 0.0251(8) Uani 1 1 d .
C9A C -0.2004(5) 0.85503(13) 0.78211(11) 0.0272(8) Uani 1 1 d .
C10A C -0.1638(6) 0.86905(14) 0.81801(11) 0.0286(9) Uani 1 1 d .
C11A C -0.2620(5) 0.83663(13) 0.84008(11) 0.0270(8) Uani 1 1 d .
N12A N -0.3517(4) 0.80133(11) 0.81763(8) 0.0232(7) Uani 1 1 d .
C13A C -0.2834(6) 0.84391(13) 0.87755(11) 0.0282(8) Uani 1 1 d .
C14A C -0.4076(6) 0.81594(13) 0.89628(11) 0.0277(8) Uani 1 1 d .
C15A C -0.4802(6) 0.82962(16) 0.92995(12) 0.0335(9) Uani 1 1 d .
C16A C -0.6101(6) 0.79684(16) 0.93650(12) 0.0346(10) Uani 1 1 d .
C17A C -0.6115(6) 0.76132(14) 0.90735(11) 0.0289(9) Uani 1 1 d .
N18A N -0.4885(5) 0.77400(11) 0.88234(9) 0.0272(7) Uani 1 1 d .
C19A C -0.6989(5) 0.71627(14) 0.90776(10) 0.0268(8) Uani 1 1 d .
C20A C -0.6582(5) 0.67813(14) 0.88465(11) 0.0267(8) Uani 1 1 d .
C21A C -0.7125(5) 0.62861(14) 0.88934(11) 0.0273(8) Uani 1 1 d .
C22A C -0.6450(5) 0.60219(14) 0.86239(11) 0.0275(8) Uani 1 1 d .
C23A C -0.5525(5) 0.63499(13) 0.83951(11) 0.0245(8) Uani 1 1 d .
N24A N -0.5570(4) 0.68190(11) 0.85394(8) 0.0227(6) Uani 1 1 d .
C25A C -0.4853(5) 0.62430(13) 0.80472(11) 0.0255(8) Uani 1 1 d .
C26A C -0.4560(5) 0.57551(13) 0.78843(11) 0.0260(8) Uani 1 1 d .
C27A C -0.4471(5) 0.53394(14) 0.81141(13) 0.0325(9) Uani 1 1 d .
C28A C -0.4115(6) 0.48796(15) 0.79788(15) 0.0371(10) Uani 1 1 d .
C29A C -0.3861(6) 0.48184(16) 0.76082(15) 0.0437(12) Uani 1 1 d .
C30A C -0.3887(6) 0.52126(15) 0.73729(14) 0.0365(10) Uani 1 1 d .
C31A C -0.4199(5) 0.56863(14) 0.75007(12) 0.0296(9) Uani 1 1 d .
C32A C -0.4068(5) 0.61158(14) 0.72612(11) 0.0293(9) Uani 1 1 d .
C33A C -0.3705(6) 0.61801(15) 0.68842(12) 0.0323(9) Uani 1 1 d .
C34A C -0.3460(6) 0.66395(16) 0.67248(12) 0.0324(9) Uani 1 1 d .
C35A C -0.3591(5) 0.70774(15) 0.69261(11) 0.0289(8) Uani 1 1 d .
C36A C -0.3346(5) 0.75878(15) 0.68266(11) 0.0293(9) Uani 1 1 d .
C37A C -0.3005(6) 0.77291(17) 0.64646(12) 0.0351(10) Uani 1 1 d .
C38A C -0.2874(6) 0.82133(19) 0.63714(13) 0.0403(11) Uani 1 1 d .
C39A C -0.3139(6) 0.85706(17) 0.66310(12) 0.0343(10) Uani 1 1 d .
C40A C -0.3442(5) 0.84426(15) 0.69934(12) 0.0294(9) Uani 1 1 d .
C41A C -0.3470(5) 0.79536(14) 0.71085(11) 0.0284(8) Uani 1 1 d .
C42A C -0.1924(6) 0.88490(15) 0.89857(12) 0.0344(10) Uani 1 1 d .
C43A C -0.2228(7) 0.93324(16) 0.88756(14) 0.0430(11) Uani 1 1 d .
C44A C -0.1384(9) 0.97094(18) 0.90936(17) 0.0587(16) Uani 1 1 d .
C45A C -0.0250(9) 0.9611(2) 0.94077(15) 0.0610(16) Uani 1 1 d .
H71A H 0.0326 0.9870 0.9548 0.073 Uiso 1 1 calc R
C46A C 0.0051(8) 0.9135(2) 0.95189(15) 0.0562(14) Uani 1 1 d .
H72A H 0.0826 0.9066 0.9738 0.067 Uiso 1 1 calc R
C47A C -0.0773(7) 0.87563(18) 0.93110(13) 0.0414(11) Uani 1 1 d .
C48A C -0.8388(6) 0.70858(14) 0.93460(10) 0.0283(8) Uani 1 1 d .
C49A C -1.0073(6) 0.73126(15) 0.92819(11) 0.0309(9) Uani 1 1 d .
C50A C -1.1431(7) 0.72355(17) 0.95192(13) 0.0394(10) Uani 1 1 d .
C51A C -1.1085(7) 0.69320(18) 0.98252(14) 0.0457(12) Uani 1 1 d .
C52A C -0.9413(7) 0.66999(19) 0.98904(13) 0.0450(12) Uani 1 1 d .
C53A C -0.8066(7) 0.67804(17) 0.96537(12) 0.0375(10) Uani 1 1 d .
Ni1B Ni 0.04807(6) 0.501499(16) 0.830138(12) 0.01946(13) Uani 1 1 d .
Cl1B Cl 0.1371(3) 0.67410(7) 0.65112(6) 0.0524(6) Uani 0.60 1 d P
N2B N 0.0647(4) 0.53164(10) 0.78456(8) 0.0213(6) Uani 1 1 d .
C3B C 0.0570(5) 0.58094(13) 0.77693(10) 0.0229(8) Uani 1 1 d .
C4B C 0.0821(5) 0.58943(13) 0.73893(11) 0.0241(8) Uani 1 1 d .
C5B C 0.0994(5) 0.54443(13) 0.72254(10) 0.0240(8) Uani 1 1 d .
C6B C 0.0929(5) 0.50927(13) 0.75107(10) 0.0223(7) Uani 1 1 d .
C7B C 0.1363(5) 0.46181(13) 0.74362(10) 0.0222(7) Uani 1 1 d .
C8B C 0.1872(5) 0.43126(13) 0.77455(10) 0.0216(7) Uani 1 1 d .
C9B C 0.3013(5) 0.38895(13) 0.77441(10) 0.0227(8) Uani 1 1 d .
C10B C 0.3388(5) 0.37432(13) 0.81018(11) 0.0238(8) Uani 1 1 d .
C11B C 0.2430(5) 0.40659(12) 0.83286(10) 0.0214(7) Uani 1 1 d .
N12B N 0.1546(4) 0.44269(10) 0.81086(8) 0.0199(6) Uani 1 1 d .
C13B C 0.2253(5) 0.39939(13) 0.87038(10) 0.0239(8) Uani 1 1 d .
C14B C 0.1087(5) 0.42772(13) 0.88982(10) 0.0237(8) Uani 1 1 d .
C15B C 0.0422(6) 0.41420(15) 0.92431(11) 0.0300(9) Uani 1 1 d .
C16B C -0.0849(6) 0.44739(15) 0.93140(12) 0.0306(9) Uani 1 1 d .
C17B C -0.0923(5) 0.48302(14) 0.90253(10) 0.0248(8) Uani 1 1 d .
N18B N 0.0260(4) 0.46985(11) 0.87657(8) 0.0232(7) Uani 1 1 d .
C19B C -0.1783(5) 0.52744(13) 0.90323(10) 0.0229(8) Uani 1 1 d .
C20B C -0.1419(5) 0.56581(13) 0.88020(10) 0.0219(7) Uani 1 1 d .
C21B C -0.1992(5) 0.61531(13) 0.88505(10) 0.0237(8) Uani 1 1 d .
C22B C -0.1353(5) 0.64178(14) 0.85745(11) 0.0259(8) Uani 1 1 d .
C23B C -0.0439(5) 0.60915(13) 0.83449(11) 0.0243(8) Uani 1 1 d .
N24B N -0.0460(4) 0.56228(11) 0.84875(8) 0.0218(6) Uani 1 1 d .
C25B C 0.0229(5) 0.62000(13) 0.79957(10) 0.0226(7) Uani 1 1 d .
C26B C 0.0507(5) 0.66884(13) 0.78358(11) 0.0257(8) Uani 1 1 d .
C27B C 0.0628(5) 0.71017(14) 0.80694(12) 0.0288(8) Uani 1 1 d .
C28B C 0.0928(6) 0.75658(15) 0.79331(13) 0.0348(10) Uani 1 1 d .
C29B C 0.1123(6) 0.76303(16) 0.75580(14) 0.0401(11) Uani 1 1 d .
C30B C 0.1103(6) 0.72352(15) 0.73215(13) 0.0344(10) Uani 1 1 d .
C31B C 0.0818(5) 0.67592(14) 0.74480(11) 0.0284(8) Uani 1 1 d .
C32B C 0.0960(5) 0.63342(13) 0.72104(11) 0.0275(8) Uani 1 1 d .
C33B C 0.1278(6) 0.62748(16) 0.68288(12) 0.0356(10) Uani 1 1 d .
C34B C 0.1524(6) 0.58206(18) 0.66689(14) 0.0351(11) Uani 1 1 d .
C35B C 0.1427(5) 0.53743(14) 0.68631(10) 0.0275(8) Uani 1 1 d .
C36B C 0.1685(5) 0.48669(14) 0.67622(10) 0.0273(8) Uani 1 1 d .
C37B C 0.2043(6) 0.47247(16) 0.64019(11) 0.0351(10) Uani 1 1 d .
C38B C 0.2193(6) 0.42415(17) 0.63037(12) 0.0369(10) Uani 1 1 d .
C39B C 0.1898(6) 0.38800(16) 0.65648(11) 0.0326(9) Uani 1 1 d .
C40B C 0.1569(5) 0.40103(15) 0.69240(11) 0.0276(8) Uani 1 1 d .
C41B C 0.1553(5) 0.44958(14) 0.70400(10) 0.0241(8) Uani 1 1 d .
C42B C 0.3154(6) 0.35742(15) 0.89072(11) 0.0321(9) Uani 1 1 d .
C43B C 0.2687(7) 0.30999(17) 0.88133(17) 0.0456(12) Uani 1 1 d .
C44B C 0.3464(11) 0.2719(2) 0.9038(3) 0.081(3) Uani 1 1 d .
C45B C 0.4719(11) 0.2821(3) 0.9342(2) 0.089(3) Uani 1 1 d .
C46B C 0.5178(9) 0.3287(3) 0.94285(16) 0.071(2) Uani 1 1 d .
C47B C 0.4403(7) 0.3665(2) 0.92164(12) 0.0470(13) Uani 1 1 d .
C48B C -0.3159(5) 0.53526(14) 0.93100(10) 0.0268(8) Uani 1 1 d .
C49B C -0.4853(6) 0.51307(15) 0.92476(12) 0.0316(9) Uani 1 1 d .
C50B C -0.6203(6) 0.52183(17) 0.94828(13) 0.0371(10) Uani 1 1 d .
C51B C -0.5855(7) 0.55274(18) 0.97857(13) 0.0450(12) Uani 1 1 d .
C52B C -0.4179(8) 0.57435(18) 0.98539(13) 0.0440(12) Uani 1 1 d .
C53B C -0.2820(7) 0.56549(17) 0.96163(12) 0.0373(10) Uani 1 1 d .
H54A H -0.153(5) 0.8696(15) 0.7604(11) 0.026(10) Uiso 1 1 d .
H54B H 0.364(6) 0.3739(15) 0.7537(11) 0.030(11) Uiso 1 1 d .
H55B H 0.410(6) 0.3489(17) 0.8191(12) 0.037(12) Uiso 1 1 d .
H55A H -0.093(6) 0.8937(15) 0.8271(11) 0.025(11) Uiso 1 1 d .
H56B H 0.089(6) 0.3843(16) 0.9391(12) 0.034(12) Uiso 1 1 d .
H56A H -0.433(6) 0.8541(16) 0.9430(12) 0.033(12) Uiso 1 1 d .
H57B H -0.135(7) 0.4482(18) 0.9514(14) 0.051(15) Uiso 1 1 d .
H57A H -0.678(6) 0.7969(16) 0.9595(13) 0.040(12) Uiso 1 1 d .
H58B H -0.272(4) 0.6255(12) 0.9039(9) 0.004(8) Uiso 1 1 d .
H58A H -0.797(6) 0.6181(15) 0.9056(12) 0.031(11) Uiso 1 1 d .
H59B H -0.152(5) 0.6755(15) 0.8545(11) 0.024(10) Uiso 1 1 d .
H59A H -0.665(5) 0.5652(13) 0.8601(9) 0.012(9) Uiso 1 1 d .
H60B H 0.064(8) 0.711(2) 0.8382(17) 0.079(19) Uiso 1 1 d .
H60A H -0.457(6) 0.5371(16) 0.8434(13) 0.041(13) Uiso 1 1 d .
H61B H 0.096(6) 0.7836(16) 0.8095(12) 0.031(11) Uiso 1 1 d .
H61A H -0.421(6) 0.4648(16) 0.8125(11) 0.025(11) Uiso 1 1 d .
H62A H -0.382(8) 0.447(2) 0.7468(16) 0.075(18) Uiso 1 1 d .
H62B H 0.125(6) 0.7934(16) 0.7480(11) 0.029(11) Uiso 1 1 d .
H63B H 0.133(7) 0.728(2) 0.7065(15) 0.063(17) Uiso 1 1 d .
H63A H -0.365(8) 0.515(2) 0.7077(16) 0.068(17) Uiso 1 1 d .
H64A H -0.330(8) 0.661(2) 0.6500(19) 0.034(17) Uiso 0.75 1 d P
H65B H 0.217(7) 0.5018(17) 0.6230(13) 0.044(13) Uiso 1 1 d .
H65A H -0.293(7) 0.7399(18) 0.6286(14) 0.050(14) Uiso 1 1 d .
H66A H -0.281(7) 0.8324(18) 0.6137(14) 0.051(15) Uiso 1 1 d .
H66B H 0.225(7) 0.4116(19) 0.6010(15) 0.062(16) Uiso 1 1 d .
H67B H 0.194(6) 0.3504(15) 0.6493(11) 0.030(11) Uiso 1 1 d .
H67A H -0.322(5) 0.8932(14) 0.6548(10) 0.021(10) Uiso 1 1 d .
H68B H 0.139(7) 0.3723(18) 0.7079(14) 0.051(14) Uiso 1 1 d .
H68A H -0.376(7) 0.8735(18) 0.7195(13) 0.051(14) Uiso 1 1 d .
H69B H 0.191(7) 0.3024(17) 0.8610(13) 0.041(14) Uiso 1 1 d .
H69A H -0.309(7) 0.9429(19) 0.8626(15) 0.059(16) Uiso 1 1 d .
H70A H -0.143(8) 1.004(2) 0.8951(16) 0.070(18) Uiso 1 1 d .
H70B H 0.312(8) 0.2483(19) 0.8916(15) 0.043(17) Uiso 1 1 d .
H71B H 0.527(8) 0.259(2) 0.9525(16) 0.065(17) Uiso 1 1 d .
H72B H 0.615(9) 0.338(2) 0.9715(18) 0.09(2) Uiso 1 1 d .
H73A H -0.068(6) 0.8416(16) 0.9420(11) 0.028(11) Uiso 1 1 d .
H73B H 0.43(2) 0.400(6) 0.944(5) 0.38(9) Uiso 1 1 d .
H74B H -0.501(7) 0.4897(19) 0.9030(15) 0.058(16) Uiso 1 1 d .
H74A H -1.035(6) 0.7549(15) 0.9071(12) 0.032(11) Uiso 1 1 d .
H75B H -0.737(8) 0.5006(19) 0.9436(15) 0.062(17) Uiso 1 1 d .
H75A H -1.256(7) 0.7398(18) 0.9480(14) 0.049(15) Uiso 1 1 d .
H76B H -0.666(7) 0.5592(17) 0.9993(14) 0.051(14) Uiso 1 1 d .
H76A H -1.212(7) 0.6913(18) 1.0014(15) 0.059(16) Uiso 1 1 d .
H77B H -0.391(7) 0.5908(18) 1.0064(14) 0.044(14) Uiso 1 1 d .
H77A H -0.886(9) 0.646(2) 1.0115(18) 0.09(2) Uiso 1 1 d .
H78B H -0.153(9) 0.581(2) 0.9613(17) 0.08(2) Uiso 1 1 d .
H78A H -0.699(7) 0.6641(18) 0.9708(14) 0.048(15) Uiso 1 1 d .
Cl1C Cl -0.2750(9) 0.6639(2) 0.62710(14) 0.0598(15) Uani 0.25 1 d P
Cl1D Cl 0.1833(6) 0.58846(12) 0.62027(8) 0.0642(11) Uani 0.40 1 d P
C1S C -0.289(3) 0.6683(7) 0.5383(5) 0.117(7) Uani 0.50 1 d P
H1S H -0.1673 0.6719 0.5319 0.141 Uiso 0.50 1 calc PR
C2S C -0.3882(16) 0.6963(3) 0.5287(3) 0.043(3) Uani 0.50 1 d P
H2S H -0.3498 0.7260 0.5185 0.051 Uiso 0.50 1 calc PR
C3S C -0.5689(16) 0.6877(4) 0.5319(3) 0.058(3) Uiso 0.50 1 d P
H3S H -0.6494 0.7126 0.5222 0.069 Uiso 0.50 1 calc PR
C4S C -0.641(3) 0.6532(6) 0.5451(6) 0.182(13) Uani 0.50 1 d P
H4S H -0.7678 0.6515 0.5469 0.218 Uiso 0.50 1 calc PR
C5S C -0.503(2) 0.6104(5) 0.5593(4) 0.073(4) Uani 0.50 1 d P
H5S H -0.5415 0.5787 0.5656 0.088 Uiso 0.50 1 calc PR
C6S C -0.334(3) 0.6235(5) 0.5613(4) 0.092(5) Uani 0.50 1 d P
H6S H -0.2422 0.6063 0.5762 0.111 Uiso 0.50 1 calc PR
C7S C -0.545(4) 1.0161(11) 0.9681(5) 0.152(9) Uani 0.50 1 d P
H7S H -0.5659 1.0336 0.9453 0.182 Uiso 0.50 1 calc PR
C8S C -0.522(2) 0.9724(6) 0.9674(3) 0.072(4) Uani 0.50 1 d P
H8S H -0.5533 0.9527 0.9461 0.087 Uiso 0.50 1 calc PR
C9S C -0.458(3) 0.9573(7) 0.9959(7) 0.151(10) Uani 0.50 1 d P
H9S H -0.4045 0.9259 0.9962 0.181 Uiso 0.50 1 calc PR
H64B H 0.166(10) 0.580(3) 0.650(2) 0.02(2) Uiso 0.60 1 d P

loop_
_atom_site_aniso_label
_atom_site_aniso_U_11
_atom_site_aniso_U_22
_atom_site_aniso_U_33
_atom_site_aniso_U_23
_atom_site_aniso_U_13
_atom_site_aniso_U_12
Ni1A 0.0279(3) 0.0164(2) 0.0236(2) 0.00171(18) 0.0041(2) -0.00043(19)
Cl1A 0.0564(10) 0.0357(8) 0.0392(8) -0.0148(6) 0.0067(7) 0.0055(7)
N2A 0.0306(18) 0.0176(15) 0.0282(16) 0.0021(12) 0.0043(14) 0.0005(13)
C3A 0.0229(19) 0.0195(18) 0.0292(19) -0.0012(14) 0.0014(15) 0.0023(15)
C4A 0.0251(19) 0.0228(19) 0.030(2) -0.0022(15) 0.0011(16) 0.0038(15)
C5A 0.027(2) 0.0247(19) 0.029(2) -0.0016(15) 0.0037(16) 0.0045(16)
C6A 0.0266(19) 0.0227(19) 0.0272(19) 0.0015(15) 0.0041(16) 0.0033(15)
C7A 0.026(2) 0.0226(18) 0.0271(19) 0.0036(14) 0.0043(16) 0.0036(15)
C8A 0.0262(19) 0.0190(18) 0.031(2) 0.0043(15) 0.0081(16) 0.0079(15)
C9A 0.030(2) 0.0181(18) 0.035(2) 0.0028(15) 0.0101(17) 0.0026(15)
C10A 0.033(2) 0.0189(19) 0.035(2) -0.0006(16) 0.0067(18) -0.0003(17)
C11A 0.032(2) 0.0187(18) 0.031(2) 0.0020(15) 0.0080(17) 0.0036(16)
N12A 0.0287(17) 0.0195(15) 0.0222(15) 0.0022(12) 0.0058(13) 0.0013(13)
C13A 0.035(2) 0.0175(18) 0.033(2) -0.0011(15) 0.0063(17) 0.0004(16)
C14A 0.035(2) 0.0199(18) 0.028(2) 0.0004(15) 0.0037(17) -0.0021(16)
C15A 0.046(3) 0.026(2) 0.028(2) -0.0036(17) 0.0052(19) -0.0026(19)
C16A 0.044(3) 0.033(2) 0.028(2) -0.0013(17) 0.0090(19) -0.0024(19)
C17A 0.034(2) 0.027(2) 0.0252(19) 0.0017(15) 0.0021(17) -0.0035(17)
N18A 0.0331(18) 0.0202(16) 0.0288(17) 0.0014(13) 0.0066(14) -0.0008(14)
C19A 0.030(2) 0.027(2) 0.0233(18) 0.0064(15) 0.0031(16) -0.0029(16)
C20A 0.026(2) 0.025(2) 0.0278(19) 0.0035(15) -0.0032(16) -0.0026(16)
C21A 0.0225(19) 0.028(2) 0.031(2) 0.0088(16) -0.0018(16) -0.0063(16)
C22A 0.025(2) 0.024(2) 0.033(2) 0.0081(16) -0.0012(16) -0.0040(16)
C23A 0.0222(19) 0.0158(17) 0.034(2) 0.0021(14) -0.0043(16) -0.0021(14)
N24A 0.0248(16) 0.0211(15) 0.0222(15) 0.0025(12) 0.0020(13) -0.0012(13)
C25A 0.0233(19) 0.0206(18) 0.032(2) -0.0003(15) -0.0028(16) -0.0028(15)
C26A 0.0197(18) 0.0183(18) 0.039(2) -0.0037(15) -0.0020(16) 0.0007(14)
C27A 0.026(2) 0.022(2) 0.049(3) 0.0015(17) -0.0022(19) -0.0053(16)
C28A 0.028(2) 0.017(2) 0.066(3) 0.001(2) 0.001(2) -0.0034(17)
C29A 0.036(2) 0.023(2) 0.074(4) -0.013(2) 0.012(2) -0.0022(19)
C30A 0.030(2) 0.026(2) 0.053(3) -0.0115(19) 0.001(2) -0.0030(17)
C31A 0.0218(19) 0.026(2) 0.041(2) -0.0056(17) -0.0002(17) -0.0001(16)
C32A 0.023(2) 0.028(2) 0.036(2) -0.0062(16) -0.0020(17) 0.0031(16)
C33A 0.031(2) 0.031(2) 0.035(2) -0.0114(17) 0.0031(18) 0.0036(17)
C34A 0.034(2) 0.037(2) 0.027(2) -0.0022(17) 0.0054(18) 0.0063(18)
C35A 0.025(2) 0.035(2) 0.027(2) -0.0033(16) 0.0013(16) 0.0059(17)
C36A 0.024(2) 0.037(2) 0.028(2) 0.0033(16) 0.0040(16) 0.0078(17)
C37A 0.028(2) 0.049(3) 0.029(2) 0.0097(19) 0.0063(17) 0.0069(19)
C38A 0.032(2) 0.061(3) 0.029(2) 0.011(2) 0.0065(19) 0.001(2)
C39A 0.025(2) 0.043(3) 0.035(2) 0.0139(19) 0.0012(17) 0.0020(18)
C40A 0.0225(19) 0.031(2) 0.035(2) 0.0089(17) 0.0045(16) 0.0039(16)
C41A 0.0228(19) 0.030(2) 0.032(2) 0.0068(16) 0.0037(16) 0.0078(16)
C42A 0.041(2) 0.031(2) 0.033(2) -0.0068(17) 0.0118(19) -0.0104(19)
C43A 0.061(3) 0.029(2) 0.042(3) -0.0048(19) 0.018(2) -0.010(2)
C44A 0.094(5) 0.027(3) 0.058(3) -0.010(2) 0.024(3) -0.015(3)
C45A 0.087(4) 0.051(3) 0.046(3) -0.019(2) 0.013(3) -0.032(3)
C46A 0.073(4) 0.054(3) 0.042(3) -0.012(2) 0.006(3) -0.020(3)
C47A 0.051(3) 0.038(3) 0.035(2) -0.0055(19) 0.003(2) -0.011(2)
C48A 0.033(2) 0.028(2) 0.0234(19) 0.0022(15) 0.0017(16) -0.0072(17)
C49A 0.038(2) 0.027(2) 0.028(2) -0.0017(16) 0.0067(18) 0.0009(18)
C50A 0.040(3) 0.036(2) 0.043(3) -0.004(2) 0.011(2) -0.001(2)
C51A 0.046(3) 0.047(3) 0.048(3) -0.003(2) 0.020(2) -0.011(2)
C52A 0.055(3) 0.048(3) 0.034(2) 0.009(2) 0.011(2) -0.003(2)
C53A 0.038(3) 0.041(3) 0.034(2) 0.0081(19) 0.008(2) 0.000(2)
Ni1B 0.0224(2) 0.0157(2) 0.0207(2) 0.00043(17) 0.00424(18) -0.00059(18)
Cl1B 0.0804(15) 0.0333(10) 0.0472(11) 0.0207(8) 0.0257(11) 0.0096(10)
N2B 0.0246(16) 0.0176(15) 0.0221(15) 0.0008(11) 0.0035(12) 0.0006(12)
C3B 0.0233(19) 0.0177(17) 0.0278(19) 0.0046(14) 0.0023(15) -0.0006(14)
C4B 0.0207(18) 0.0218(18) 0.030(2) 0.0061(15) 0.0053(15) 0.0007(15)
C5B 0.0227(19) 0.0234(19) 0.0256(18) 0.0028(15) 0.0006(15) -0.0012(15)
C6B 0.0221(18) 0.0235(18) 0.0214(17) 0.0028(14) 0.0026(14) 0.0000(15)
C7B 0.0236(18) 0.0195(17) 0.0240(18) 0.0000(14) 0.0046(15) -0.0036(14)
C8B 0.0224(18) 0.0187(17) 0.0237(18) -0.0022(14) 0.0025(15) -0.0067(14)
C9B 0.0263(19) 0.0159(17) 0.0265(19) -0.0026(14) 0.0056(16) -0.0032(14)
C10B 0.0250(19) 0.0164(18) 0.031(2) 0.0021(15) 0.0056(16) -0.0013(15)
C11B 0.0216(18) 0.0171(17) 0.0259(18) 0.0016(14) 0.0034(15) -0.0027(14)
N12B 0.0215(15) 0.0175(15) 0.0213(15) 0.0006(11) 0.0049(12) -0.0024(12)
C13B 0.0233(19) 0.0228(18) 0.0258(19) 0.0025(14) 0.0025(15) -0.0002(15)
C14B 0.0239(19) 0.0219(18) 0.0248(18) 0.0039(14) -0.0001(15) 0.0015(15)
C15B 0.035(2) 0.029(2) 0.027(2) 0.0055(16) 0.0069(17) 0.0045(18)
C16B 0.033(2) 0.033(2) 0.026(2) 0.0040(16) 0.0080(18) 0.0010(18)
C17B 0.0260(19) 0.0268(19) 0.0221(18) 0.0004(15) 0.0040(15) -0.0030(16)
N18B 0.0236(16) 0.0221(16) 0.0242(16) -0.0005(12) 0.0035(13) 0.0009(13)
C19B 0.0216(18) 0.0249(19) 0.0220(18) -0.0047(14) 0.0006(14) -0.0003(15)
C20B 0.0197(18) 0.0229(18) 0.0232(18) -0.0016(14) 0.0026(14) -0.0022(14)
C21B 0.0218(18) 0.0227(19) 0.0263(19) -0.0042(15) 0.0016(15) 0.0022(15)
C22B 0.0237(19) 0.022(2) 0.031(2) -0.0056(15) 0.0006(16) 0.0008(15)
C23B 0.0208(18) 0.0203(18) 0.032(2) -0.0009(15) 0.0016(15) 0.0014(15)
N24B 0.0237(16) 0.0186(15) 0.0237(15) -0.0021(12) 0.0045(13) 0.0006(12)
C25B 0.0208(18) 0.0181(17) 0.0284(19) 0.0039(14) 0.0001(15) -0.0004(14)
C26B 0.0202(18) 0.0184(18) 0.039(2) 0.0057(15) 0.0045(16) 0.0032(14)
C27B 0.025(2) 0.0214(19) 0.040(2) -0.0008(16) 0.0006(17) 0.0019(15)
C28B 0.032(2) 0.019(2) 0.053(3) -0.0008(18) 0.001(2) 0.0028(17)
C29B 0.043(3) 0.018(2) 0.062(3) 0.0092(19) 0.017(2) 0.0032(18)
C30B 0.032(2) 0.025(2) 0.047(3) 0.0141(18) 0.008(2) 0.0074(17)
C31B 0.0234(19) 0.0237(19) 0.039(2) 0.0077(16) 0.0049(17) 0.0030(16)
C32B 0.026(2) 0.0208(19) 0.037(2) 0.0110(16) 0.0062(17) 0.0026(15)
C33B 0.036(2) 0.036(2) 0.036(2) 0.0174(18) 0.0083(19) 0.0036(19)
C34B 0.037(3) 0.044(3) 0.025(2) 0.009(2) 0.008(2) 0.000(2)
C35B 0.026(2) 0.030(2) 0.0258(19) 0.0056(15) 0.0032(16) -0.0012(16)
C36B 0.030(2) 0.029(2) 0.0229(18) 0.0018(15) 0.0047(16) -0.0003(17)
C37B 0.045(3) 0.036(2) 0.026(2) 0.0029(17) 0.0068(19) -0.001(2)
C38B 0.045(3) 0.041(3) 0.025(2) -0.0031(18) 0.0070(19) 0.004(2)
C39B 0.037(2) 0.031(2) 0.029(2) -0.0081(17) 0.0014(18) -0.0026(18)
C40B 0.026(2) 0.029(2) 0.027(2) -0.0022(16) 0.0006(16) -0.0041(16)
C41B 0.0232(19) 0.0263(19) 0.0230(18) -0.0003(15) 0.0025(15) -0.0017(15)
C42B 0.031(2) 0.034(2) 0.033(2) 0.0144(17) 0.0119(18) 0.0095(18)
C43B 0.042(3) 0.031(2) 0.066(3) 0.017(2) 0.016(3) 0.007(2)
C44B 0.084(5) 0.037(4) 0.130(7) 0.037(4) 0.051(5) 0.018(4)
C45B 0.081(5) 0.117(7) 0.074(5) 0.069(5) 0.032(4) 0.061(5)
C46B 0.068(4) 0.108(6) 0.041(3) 0.038(3) 0.020(3) 0.053(4)
C47B 0.039(3) 0.077(4) 0.026(2) 0.012(2) 0.0091(19) 0.029(3)
C48B 0.030(2) 0.027(2) 0.0236(19) 0.0029(15) 0.0066(16) 0.0056(16)
C49B 0.031(2) 0.030(2) 0.034(2) 0.0093(17) 0.0079(18) 0.0010(17)
C50B 0.032(2) 0.040(2) 0.042(2) 0.016(2) 0.015(2) 0.006(2)
C51B 0.052(3) 0.046(3) 0.042(3) 0.015(2) 0.031(2) 0.018(2)
C52B 0.062(3) 0.043(3) 0.029(2) -0.005(2) 0.017(2) 0.008(2)
C53B 0.041(3) 0.041(3) 0.031(2) -0.0047(18) 0.008(2) 0.000(2)
Cl1C 0.097(5) 0.056(3) 0.028(2) -0.005(2) 0.016(3) 0.017(3)
Cl1D 0.127(3) 0.0390(16) 0.0311(15) 0.0091(12) 0.0313(18) 0.0046(18)
C1S 0.138(16) 0.119(14) 0.095(12) 0.000(11) 0.010(11) -0.102(13)
C2S 0.080(8) 0.019(4) 0.028(4) 0.016(3) -0.002(5) 0.007(5)
C4S 0.23(2) 0.111(13) 0.24(2) -0.122(15) 0.21(2) -0.107(15)
C5S 0.081(9) 0.059(8) 0.078(9) 0.054(7) -0.004(7) 0.017(7)
C6S 0.133(15) 0.059(8) 0.074(9) 0.039(7) -0.049(9) 0.008(9)
C7S 0.20(3) 0.19(3) 0.059(11) 0.037(14) 0.004(13) -0.04(2)
C8S 0.093(10) 0.102(11) 0.022(5) -0.042(6) 0.004(6) 0.012(9)
C9S 0.17(2) 0.105(15) 0.17(2) -0.085(16) -0.037(17) 0.038(14)

loop_
_atom_type_symbol
_atom_type_description
_atom_type_scat_dispersion_real
_atom_type_scat_dispersion_imag
_atom_type_scat_source
Ni Ni 0.3393 1.1124 'International Tables Vol C Tables 4.2.6.8 and 6.1.1.4'
Cl Cl 0.1484 0.1585 'International Tables Vol C Tables 4.2.6.8 and 6.1.1.4'
N N 0.0061 0.0033 'International Tables Vol C Tables 4.2.6.8 and 6.1.1.4'
C C 0.0033 0.0016 'International Tables Vol C Tables 4.2.6.8 and 6.1.1.4'
H H 0.0000 0.0000 'International Tables Vol C Tables 4.2.6.8 and 6.1.1.4'

loop_
_geom_angle_atom_site_label_1
_geom_angle_atom_site_label_2
_geom_angle_atom_site_label_3
_geom_angle
_geom_angle_site_symmetry_1
_geom_angle_site_symmetry_3
N2A Ni1A N18A 178.14(15) . .
N2A Ni1A N24A 88.50(13) . .
N18A Ni1A N24A 91.48(13) . .
N2A Ni1A N12A 89.89(13) . .
N18A Ni1A N12A 90.23(13) . .
N24A Ni1A N12A 176.63(13) . .
C3A N2A C6A 105.7(3) . .
C3A N2A Ni1A 128.0(3) . .
C6A N2A Ni1A 126.4(3) . .
N2A C3A C25A 130.1(3) . .
N2A C3A C4A 110.6(3) . .
C25A C3A C4A 119.3(3) . .
C5A C4A C32A 124.4(4) . .
C5A C4A C3A 106.8(3) . .
C32A C4A C3A 128.7(4) . .
C35A C5A C4A 124.3(4) . .
C35A C5A C6A 128.2(4) . .
C4A C5A C6A 106.9(3) . .
C7A C6A N2A 130.3(3) . .
C7A C6A C5A 118.9(3) . .
N2A C6A C5A 110.0(3) . .
C6A C7A C8A 117.0(3) . .
C6A C7A C41A 115.9(3) . .
C8A C7A C41A 126.3(3) . .
N12A C8A C7A 123.7(3) . .
N12A C8A C9A 109.8(3) . .
C7A C8A C9A 125.7(3) . .
C10A C9A C8A 107.8(3) . .
C9A C10A C11A 106.6(4) . .
C13A C11A N12A 125.1(3) . .
C13A C11A C10A 124.0(4) . .
N12A C11A C10A 110.4(3) . .
C8A N12A C11A 105.2(3) . .
C8A N12A Ni1A 129.1(3) . .
C11A N12A Ni1A 124.8(2) . .
C11A C13A C14A 121.5(4) . .
C11A C13A C42A 121.2(4) . .
C14A C13A C42A 116.9(3) . .
N18A C14A C13A 124.2(3) . .
N18A C14A C15A 110.3(3) . .
C13A C14A C15A 125.2(4) . .
C16A C15A C14A 107.7(4) . .
C15A C16A C17A 106.4(4) . .
N18A C17A C19A 124.3(4) . .
N18A C17A C16A 110.3(3) . .
C19A C17A C16A 124.5(4) . .
C14A N18A C17A 105.3(3) . .
C14A N18A Ni1A 128.5(3) . .
C17A N18A Ni1A 125.9(3) . .
C20A C19A C17A 122.4(4) . .
C20A C19A C48A 118.9(3) . .
C17A C19A C48A 118.7(4) . .
C19A C20A N24A 125.5(3) . .
C19A C20A C21A 124.5(4) . .
N24A C20A C21A 109.9(3) . .
C22A C21A C20A 107.5(3) . .
C21A C22A C23A 107.7(3) . .
N24A C23A C25A 122.9(3) . .
N24A C23A C22A 109.7(3) . .
C25A C23A C22A 126.9(3) . .
C23A N24A C20A 105.1(3) . .
C23A N24A Ni1A 130.4(2) . .
C20A N24A Ni1A 124.4(2) . .
C3A C25A C23A 116.9(3) . .
C3A C25A C26A 115.4(3) . .
C23A C25A C26A 127.6(3) . .
C27A C26A C31A 117.0(3) . .
C27A C26A C25A 120.0(4) . .
C31A C26A C25A 122.8(3) . .
C28A C27A C26A 122.1(4) . .
C29A C28A C27A 120.0(4) . .
C30A C29A C28A 120.5(4) . .
C29A C30A C31A 121.4(4) . .
C30A C31A C26A 119.0(4) . .
C30A C31A C32A 121.9(4) . .
C26A C31A C32A 119.0(3) . .
C4A C32A C33A 112.4(4) . .
C4A C32A C31A 113.9(4) . .
C33A C32A C31A 133.6(4) . .
C34A C33A C32A 123.1(4) . .
C34A C33A Cl1A 115.4(3) . .
C32A C33A Cl1A 121.6(3) . .
C33A C34A C35A 122.5(4) . .
C33A C34A Cl1C 116.1(4) . .
C35A C34A Cl1C 121.1(4) . .
C5A C35A C34A 113.2(4) . .
C5A C35A C36A 114.4(3) . .
C34A C35A C36A 132.4(4) . .
C37A C36A C41A 119.4(4) . .
C37A C36A C35A 122.0(4) . .
C41A C36A C35A 118.6(3) . .
C38A C37A C36A 121.0(4) . .
C37A C38A C39A 120.2(4) . .
C38A C39A C40A 120.1(4) . .
C39A C40A C41A 121.8(4) . .
C40A C41A C36A 117.1(4) . .
C40A C41A C7A 120.3(4) . .
C36A C41A C7A 122.6(3) . .
C43A C42A C47A 118.5(4) . .
C43A C42A C13A 121.5(4) . .
C47A C42A C13A 119.9(4) . .
C42A C43A C44A 119.2(5) . .
C45A C44A C43A 121.3(5) . .
C44A C45A C46A 119.7(5) . .
C45A C46A C47A 120.2(5) . .
C46A C47A C42A 121.0(5) . .
C49A C48A C53A 119.0(4) . .
C49A C48A C19A 119.4(3) . .
C53A C48A C19A 121.5(4) . .
C48A C49A C50A 121.0(4) . .
C51A C50A C49A 119.3(5) . .
C50A C51A C52A 120.3(4) . .
C53A C52A C51A 120.0(5) . .
C52A C53A C48A 120.4(5) . .
N2B Ni1B N18B 178.71(14) . .
N2B Ni1B N24B 88.70(13) . .
N18B Ni1B N24B 91.50(13) . .
N2B Ni1B N12B 89.56(12) . .
N18B Ni1B N12B 90.30(12) . .
N24B Ni1B N12B 176.74(13) . .
C3B N2B C6B 105.6(3) . .
C3B N2B Ni1B 127.5(2) . .
C6B N2B Ni1B 126.9(2) . .
N2B C3B C25B 130.4(3) . .
N2B C3B C4B 110.3(3) . .
C25B C3B C4B 119.2(3) . .
C32B C4B C5B 124.8(4) . .
C32B C4B C3B 128.2(4) . .
C5B C4B C3B 106.9(3) . .
C4B C5B C35B 124.4(3) . .
C4B C5B C6B 106.8(3) . .
C35B C5B C6B 128.0(4) . .
C7B C6B N2B 130.3(3) . .
C7B C6B C5B 118.8(3) . .
N2B C6B C5B 110.3(3) . .
C6B C7B C8B 117.2(3) . .
C6B C7B C41B 116.5(3) . .
C8B C7B C41B 125.4(3) . .
N12B C8B C7B 123.4(3) . .
N12B C8B C9B 109.9(3) . .
C7B C8B C9B 126.1(3) . .
C10B C9B C8B 107.7(3) . .
C9B C10B C11B 106.9(3) . .
C13B C11B N12B 125.1(3) . .
C13B C11B C10B 124.3(3) . .
N12B C11B C10B 110.2(3) . .
C8B N12B C11B 105.1(3) . .
C8B N12B Ni1B 129.3(2) . .
C11B N12B Ni1B 124.7(2) . .
C11B C13B C14B 122.0(3) . .
C11B C13B C42B 120.8(3) . .
C14B C13B C42B 116.9(3) . .
N18B C14B C13B 124.8(3) . .
N18B C14B C15B 110.1(3) . .
C13B C14B C15B 124.8(3) . .
C16B C15B C14B 106.9(4) . .
C15B C16B C17B 107.8(4) . .
C19B C17B N18B 124.4(3) . .
C19B C17B C16B 125.6(4) . .
N18B C17B C16B 109.2(3) . .
C14B N18B C17B 105.9(3) . .
C14B N18B Ni1B 128.1(2) . .
C17B N18B Ni1B 125.7(3) . .
C17B C19B C20B 123.3(3) . .
C17B C19B C48B 118.7(3) . .
C20B C19B C48B 118.1(3) . .
C19B C20B N24B 125.2(3) . .
C19B C20B C21B 124.8(3) . .
N24B C20B C21B 110.0(3) . .
C22B C21B C20B 107.0(3) . .
C21B C22B C23B 107.7(3) . .
N24B C23B C25B 122.6(3) . .
N24B C23B C22B 110.2(3) . .
C25B C23B C22B 126.9(3) . .
C23B N24B C20B 105.1(3) . .
C23B N24B Ni1B 130.6(2) . .
C20B N24B Ni1B 124.3(2) . .
C3B C25B C23B 117.0(3) . .
C3B C25B C26B 115.7(3) . .
C23B C25B C26B 127.2(3) . .
C27B C26B C31B 117.4(3) . .
C27B C26B C25B 120.0(4) . .
C31B C26B C25B 122.4(3) . .
C28B C27B C26B 122.0(4) . .
C29B C28B C27B 119.8(4) . .
C30B C29B C28B 120.4(4) . .
C29B C30B C31B 121.7(4) . .
C30B C31B C26B 118.6(4) . .
C30B C31B C32B 122.2(4) . .
C26B C31B C32B 119.0(3) . .
C4B C32B C33B 112.1(4) . .
C4B C32B C31B 114.6(3) . .
C33B C32B C31B 133.3(3) . .
C34B C33B C32B 122.8(4) . .
C34B C33B Cl1B 112.1(3) . .
C32B C33B Cl1B 125.1(3) . .
C33B C34B C35B 123.8(4) . .
C33B C34B Cl1D 110.2(3) . .
C35B C34B Cl1D 125.9(4) . .
C5B C35B C34B 111.8(4) . .
C5B C35B C36B 114.5(3) . .
C34B C35B C36B 133.7(4) . .
C37B C36B C41B 118.5(4) . .
C37B C36B C35B 122.5(4) . .
C41B C36B C35B 119.0(3) . .
C38B C37B C36B 122.1(4) . .
C37B C38B C39B 119.3(4) . .
C40B C39B C38B 119.8(4) . .
C39B C40B C41B 122.2(4) . .
C40B C41B C36B 117.7(3) . .
C40B C41B C7B 120.5(3) . .
C36B C41B C7B 121.8(3) . .
C43B C42B C47B 119.6(4) . .
C43B C42B C13B 121.3(4) . .
C47B C42B C13B 118.9(4) . .
C42B C43B C44B 118.6(7) . .
C45B C44B C43B 120.4(7) . .
C46B C45B C44B 120.2(6) . .
C45B C46B C47B 120.2(7) . .
C46B C47B C42B 120.9(6) . .
C53B C48B C49B 119.0(4) . .
C53B C48B C19B 122.1(4) . .
C49B C48B C19B 118.9(3) . .
C50B C49B C48B 120.8(4) . .
C49B C50B C51B 119.6(5) . .
C52B C51B C50B 120.2(4) . .
C51B C52B C53B 120.1(5) . .
C48B C53B C52B 120.3(5) . .
C2S C1S C6S 123.8(18) . .
C1S C2S C3S 118.9(12) . .
C4S C3S C2S 129.4(17) . .
C3S C4S C5S 114.4(17) . .
C6S C5S C4S 113.0(12) . .
C5S C6S C1S 116.8(13) . .
C8S C7S C9S 120.9(18) . 3_477
C8S C7S C9S 33.1(9) . .
C9S C7S C9S 88.9(13) 3_477 .
C9S C8S C7S 112.3(16) . .
C8S C9S C7S 124.5(19) . 3_477
C8S C9S C7S 34.6(11) . .
C7S C9S C7S 91.1(13) 3_477 .

loop_
_geom_bond_atom_site_label_1
_geom_bond_atom_site_label_2
_geom_bond_distance
_geom_bond_site_symmetry_2
Ni1A N2A 1.857(3) .
Ni1A N18A 1.905(3) .
Ni1A N24A 1.944(3) .
Ni1A N12A 1.948(3) .
Cl1A C33A 1.751(4) .
N2A C3A 1.375(5) .
N2A C6A 1.386(5) .
C3A C25A 1.387(5) .
C3A C4A 1.412(5) .
C4A C5A 1.379(5) .
C4A C32A 1.384(5) .
C5A C35A 1.376(5) .
C5A C6A 1.415(5) .
C6A C7A 1.381(5) .
C7A C8A 1.420(5) .
C7A C41A 1.477(5) .
C8A N12A 1.381(5) .
C8A C9A 1.438(5) .
C9A C10A 1.352(6) .
C10A C11A 1.435(5) .
C11A C13A 1.388(5) .
C11A N12A 1.390(5) .
C13A C14A 1.415(5) .
C13A C42A 1.482(6) .
C14A N18A 1.371(5) .
C14A C15A 1.422(5) .
C15A C16A 1.352(6) .
C16A C17A 1.432(6) .
C17A N18A 1.382(5) .
C17A C19A 1.396(5) .
C19A C20A 1.388(5) .
C19A C48A 1.494(5) .
C20A N24A 1.396(5) .
C20A C21A 1.432(5) .
C21A C22A 1.344(6) .
C22A C23A 1.436(5) .
C23A N24A 1.390(5) .
C23A C25A 1.421(5) .
C25A C26A 1.486(5) .
C26A C27A 1.408(5) .
C26A C31A 1.444(6) .
C27A C28A 1.387(6) .
C28A C29A 1.375(7) .
C29A C30A 1.374(7) .
C30A C31A 1.406(5) .
C31A C32A 1.470(6) .
C32A C33A 1.419(6) .
C33A C34A 1.405(6) .
C34A C35A 1.412(6) .
C34A Cl1C 1.762(6) .
C35A C36A 1.462(6) .
C36A C37A 1.405(5) .
C36A C41A 1.437(6) .
C37A C38A 1.377(7) .
C38A C39A 1.382(7) .
C39A C40A 1.389(6) .
C40A C41A 1.406(5) .
C42A C43A 1.398(6) .
C42A C47A 1.404(7) .
C43A C44A 1.409(7) .
C44A C45A 1.370(9) .
C45A C46A 1.380(8) .
C46A C47A 1.388(7) .
C48A C49A 1.392(6) .
C48A C53A 1.392(6) .
C49A C50A 1.393(6) .
C50A C51A 1.386(7) .
C51A C52A 1.390(7) .
C52A C53A 1.387(6) .
Ni1B N2B 1.852(3) .
Ni1B N18B 1.905(3) .
Ni1B N24B 1.951(3) .
Ni1B N12B 1.952(3) .
Cl1B C33B 1.722(4) .
N2B C3B 1.381(4) .
N2B C6B 1.386(4) .
C3B C25B 1.385(5) .
C3B C4B 1.417(5) .
C4B C32B 1.377(5) .
C4B C5B 1.381(5) .
C5B C35B 1.385(5) .
C5B C6B 1.414(5) .
C6B C7B 1.374(5) .
C7B C8B 1.417(5) .
C7B C41B 1.485(5) .
C8B N12B 1.387(4) .
C8B C9B 1.435(5) .
C9B C10B 1.353(5) .
C10B C11B 1.435(5) .
C11B C13B 1.384(5) .
C11B N12B 1.393(5) .
C13B C14B 1.396(5) .
C13B C42B 1.489(5) .
C14B N18B 1.373(5) .
C14B C15B 1.427(5) .
C15B C16B 1.349(6) .
C16B C17B 1.425(5) .
C17B C19B 1.376(5) .
C17B N18B 1.386(5) .
C19B C20B 1.383(5) .
C19B C48B 1.507(5) .
C20B N24B 1.394(4) .
C20B C21B 1.439(5) .
C21B C22B 1.352(5) .
C22B C23B 1.431(5) .
C23B N24B 1.386(5) .
C23B C25B 1.424(5) .
C25B C26B 1.481(5) .
C26B C27B 1.411(5) .
C26B C31B 1.449(5) .
C27B C28B 1.391(6) .
C28B C29B 1.383(7) .
C29B C30B 1.378(6) .
C30B C31B 1.406(5) .
C31B C32B 1.456(6) .
C32B C33B 1.425(6) .
C33B C34B 1.393(7) .
C34B C35B 1.416(6) .
C34B Cl1D 1.724(5) .
C35B C36B 1.457(5) .
C36B C37B 1.403(5) .
C36B C41B 1.438(5) .
C37B C38B 1.380(6) .
C38B C39B 1.398(6) .
C39B C40B 1.385(5) .
C40B C41B 1.397(5) .
C42B C43B 1.381(7) .
C42B C47B 1.400(7) .
C43B C44B 1.411(8) .
C44B C45B 1.394(12) .
C45B C46B 1.353(12) .
C46B C47B 1.381(7) .
C48B C53B 1.384(6) .
C48B C49B 1.391(6) .
C49B C50B 1.388(6) .
C50B C51B 1.387(7) .
C51B C52B 1.374(8) .
C52B C53B 1.400(6) .
C1S C2S 1.10(2) .
C1S C6S 1.535(19) .
C2S C3S 1.370(16) .
C3S C4S 1.204(18) .
C4S C5S 1.61(3) .
C5S C6S 1.296(19) .
C7S C8S 1.21(3) .
C7S C9S 1.48(3) 3_477
C7S C9S 1.98(3) .
C8S C9S 1.17(3) .
C9S C7S 1.48(3) 3_477

loop_
_geom_torsion_atom_site_label_1
_geom_torsion_atom_site_label_2
_geom_torsion_atom_site_label_3
_geom_torsion_atom_site_label_4
_geom_torsion
_geom_torsion_site_symmetry_1
_geom_torsion_site_symmetry_4
N18A Ni1A N2A C3A -104(4) . .
N24A Ni1A N2A C3A -14.7(3) . .
N12A Ni1A N2A C3A 162.4(3) . .
N18A Ni1A N2A C6A 77(4) . .
N24A Ni1A N2A C6A 166.4(3) . .
N12A Ni1A N2A C6A -16.5(3) . .
C6A N2A C3A C25A -176.9(4) . .
Ni1A N2A C3A C25A 4.0(6) . .
C6A N2A C3A C4A 1.4(4) . .
Ni1A N2A C3A C4A -177.7(3) . .
N2A C3A C4A C5A -2.4(4) . .
C25A C3A C4A C5A 176.1(3) . .
N2A C3A C4A C32A 174.4(4) . .
C25A C3A C4A C32A -7.1(6) . .
C32A C4A C5A C35A -2.7(7) . .
C3A C4A C5A C35A 174.3(4) . .
C32A C4A C5A C6A -174.6(4) . .
C3A C4A C5A C6A 2.4(4) . .
C3A N2A C6A C7A -169.6(4) . .
Ni1A N2A C6A C7A 9.5(6) . .
C3A N2A C6A C5A 0.1(4) . .
Ni1A N2A C6A C5A 179.2(3) . .
C35A C5A C6A C7A -2.0(6) . .
C4A C5A C6A C7A 169.5(4) . .
C35A C5A C6A N2A -173.1(4) . .
C4A C5A C6A N2A -1.6(5) . .
N2A C6A C7A C8A 10.1(6) . .
C5A C6A C7A C8A -158.9(4) . .
N2A C6A C7A C41A -179.9(4) . .
C5A C6A C7A C41A 11.1(5) . .
C6A C7A C8A N12A -16.0(6) . .
C41A C7A C8A N12A 175.1(4) . .
C6A C7A C8A C9A 153.5(4) . .
C41A C7A C8A C9A -15.3(6) . .
N12A C8A C9A C10A -0.2(4) . .
C7A C8A C9A C10A -170.9(4) . .
C8A C9A C10A C11A -1.6(4) . .
C9A C10A C11A C13A -169.0(4) . .
C9A C10A C11A N12A 2.9(5) . .
C7A C8A N12A C11A 172.9(4) . .
C9A C8A N12A C11A 1.9(4) . .
C7A C8A N12A Ni1A 3.4(5) . .
C9A C8A N12A Ni1A -167.6(3) . .
C13A C11A N12A C8A 168.9(4) . .
C10A C11A N12A C8A -2.9(4) . .
C13A C11A N12A Ni1A -21.0(5) . .
C10A C11A N12A Ni1A 167.1(3) . .
N2A Ni1A N12A C8A 11.0(3) . .
N18A Ni1A N12A C8A -167.2(3) . .
N24A Ni1A N12A C8A 72(2) . .
N2A Ni1A N12A C11A -156.6(3) . .
N18A Ni1A N12A C11A 25.2(3) . .
N24A Ni1A N12A C11A -95(2) . .
N12A C11A C13A C14A -2.3(6) . .
C10A C11A C13A C14A 168.5(4) . .
N12A C11A C13A C42A -175.3(4) . .
C10A C11A C13A C42A -4.6(6) . .
C11A C13A C14A N18A 13.7(6) . .
C42A C13A C14A N18A -173.0(4) . .
C11A C13A C14A C15A -159.5(4) . .
C42A C13A C14A C15A 13.9(6) . .
N18A C14A C15A C16A -1.6(5) . .
C13A C14A C15A C16A 172.4(4) . .
C14A C15A C16A C17A 2.6(5) . .
C15A C16A C17A N18A -2.8(5) . .
C15A C16A C17A C19A 166.4(4) . .
C13A C14A N18A C17A -174.2(4) . .
C15A C14A N18A C17A -0.2(5) . .
C13A C14A N18A Ni1A -0.4(6) . .
C15A C14A N18A Ni1A 173.7(3) . .
C19A C17A N18A C14A -167.5(4) . .
C16A C17A N18A C14A 1.8(5) . .
C19A C17A N18A Ni1A 18.5(6) . .
C16A C17A N18A Ni1A -172.3(3) . .
N2A Ni1A N18A C14A -109(4) . .
N24A Ni1A N18A C14A 161.6(3) . .
N12A Ni1A N18A C14A -15.5(3) . .
N2A Ni1A N18A C17A 64(4) . .
N24A Ni1A N18A C17A -25.7(3) . .
N12A Ni1A N18A C17A 157.2(3) . .
N18A C17A C19A C20A 5.5(6) . .
C16A C17A C19A C20A -162.2(4) . .
N18A C17A C19A C48A -175.7(4) . .
C16A C17A C19A C48A 16.5(6) . .
C17A C19A C20A N24A -13.4(6) . .
C48A C19A C20A N24A 167.8(4) . .
C17A C19A C20A C21A 165.6(4) . .
C48A C19A C20A C21A -13.2(6) . .
C19A C20A C21A C22A -178.6(4) . .
N24A C20A C21A C22A 0.6(5) . .
C20A C21A C22A C23A -2.0(4) . .
C21A C22A C23A N24A 2.8(4) . .
C21A C22A C23A C25A -169.6(4) . .
C25A C23A N24A C20A 170.4(4) . .
C22A C23A N24A C20A -2.3(4) . .
C25A C23A N24A Ni1A -6.2(5) . .
C22A C23A N24A Ni1A -179.0(3) . .
C19A C20A N24A C23A -179.7(4) . .
C21A C20A N24A C23A 1.1(4) . .
C19A C20A N24A Ni1A -2.8(5) . .
C21A C20A N24A Ni1A 178.0(3) . .
N2A Ni1A N24A C23A 16.1(3) . .
N18A Ni1A N24A C23A -165.8(3) . .
N12A Ni1A N24A C23A -45(2) . .
N2A Ni1A N24A C20A -160.0(3) . .
N18A Ni1A N24A C20A 18.2(3) . .
N12A Ni1A N24A C20A 139(2) . .
N2A C3A C25A C23A 12.1(6) . .
C4A C3A C25A C23A -166.1(3) . .
N2A C3A C25A C26A -170.9(4) . .
C4A C3A C25A C26A 10.9(5) . .
N24A C23A C25A C3A -10.3(6) . .
C22A C23A C25A C3A 161.2(4) . .
N24A C23A C25A C26A 173.1(4) . .
C22A C23A C25A C26A -15.5(6) . .
C3A C25A C26A C27A 165.7(4) . .
C23A C25A C26A C27A -17.6(6) . .
C3A C25A C26A C31A -8.7(5) . .
C23A C25A C26A C31A 168.0(4) . .
C31A C26A C27A C28A -2.2(6) . .
C25A C26A C27A C28A -176.9(4) . .
C26A C27A C28A C29A -0.9(7) . .
C27A C28A C29A C30A 2.5(7) . .
C28A C29A C30A C31A -1.0(7) . .
C29A C30A C31A C26A -2.1(6) . .
C29A C30A C31A C32A 174.4(4) . .
C27A C26A C31A C30A 3.6(6) . .
C25A C26A C31A C30A 178.2(4) . .
C27A C26A C31A C32A -173.0(4) . .
C25A C26A C31A C32A 1.6(6) . .
C5A C4A C32A C33A -0.7(6) . .
C3A C4A C32A C33A -177.1(4) . .
C5A C4A C32A C31A 175.8(4) . .
C3A C4A C32A C31A -0.5(6) . .
C30A C31A C32A C4A -173.5(4) . .
C26A C31A C32A C4A 3.1(5) . .
C30A C31A C32A C33A 2.1(7) . .
C26A C31A C32A C33A 178.6(4) . .
C4A C32A C33A C34A 2.5(6) . .
C31A C32A C33A C34A -173.1(4) . .
C4A C32A C33A Cl1A -176.4(3) . .
C31A C32A C33A Cl1A 8.0(7) . .
C32A C33A C34A C35A -1.2(7) . .
Cl1A C33A C34A C35A 177.8(3) . .
C32A C33A C34A Cl1C 172.6(4) . .
Cl1A C33A C34A Cl1C -8.4(5) . .
C4A C5A C35A C34A 4.0(6) . .
C6A C5A C35A C34A 174.0(4) . .
C4A C5A C35A C36A -176.0(4) . .
C6A C5A C35A C36A -5.9(6) . .
C33A C34A C35A C5A -2.0(6) . .
Cl1C C34A C35A C5A -175.5(4) . .
C33A C34A C35A C36A 178.0(4) . .
Cl1C C34A C35A C36A 4.5(7) . .
C5A C35A C36A C37A -175.8(4) . .
C34A C35A C36A C37A 4.3(7) . .
C5A C35A C36A C41A 3.8(5) . .
C34A C35A C36A C41A -176.2(4) . .
C41A C36A C37A C38A -3.0(6) . .
C35A C36A C37A C38A 176.5(4) . .
C36A C37A C38A C39A -2.3(7) . .
C37A C38A C39A C40A 3.5(7) . .
C38A C39A C40A C41A 0.7(6) . .
C39A C40A C41A C36A -5.8(6) . .
C39A C40A C41A C7A 176.0(4) . .
C37A C36A C41A C40A 6.9(6) . .
C35A C36A C41A C40A -172.7(4) . .
C37A C36A C41A C7A -174.9(4) . .
C35A C36A C41A C7A 5.5(6) . .
C6A C7A C41A C40A 164.9(4) . .
C8A C7A C41A C40A -26.1(6) . .
C6A C7A C41A C36A -13.1(5) . .
C8A C7A C41A C36A 155.8(4) . .
C11A C13A C42A C43A 58.5(6) . .
C14A C13A C42A C43A -114.9(5) . .
C11A C13A C42A C47A -123.7(5) . .
C14A C13A C42A C47A 62.9(6) . .
C47A C42A C43A C44A -0.3(7) . .
C13A C42A C43A C44A 177.5(4) . .
C42A C43A C44A C45A 1.0(8) . .
C43A C44A C45A C46A -1.3(9) . .
C44A C45A C46A C47A 0.8(9) . .
C45A C46A C47A C42A 0.0(8) . .
C43A C42A C47A C46A -0.2(7) . .
C13A C42A C47A C46A -178.1(4) . .
C20A C19A C48A C49A -108.5(4) . .
C17A C19A C48A C49A 72.7(5) . .
C20A C19A C48A C53A 69.6(5) . .
C17A C19A C48A C53A -109.2(5) . .
C53A C48A C49A C50A -0.3(6) . .
C19A C48A C49A C50A 177.7(4) . .
C48A C49A C50A C51A 0.6(7) . .
C49A C50A C51A C52A -1.2(7) . .
C50A C51A C52A C53A 1.5(8) . .
C51A C52A C53A C48A -1.2(8) . .
C49A C48A C53A C52A 0.7(7) . .
C19A C48A C53A C52A -177.4(4) . .
N18B Ni1B N2B C3B 114(6) . .
N24B Ni1B N2B C3B 15.0(3) . .
N12B Ni1B N2B C3B -162.2(3) . .
N18B Ni1B N2B C6B -68(6) . .
N24B Ni1B N2B C6B -167.0(3) . .
N12B Ni1B N2B C6B 15.8(3) . .
C6B N2B C3B C25B 176.6(4) . .
Ni1B N2B C3B C25B -5.1(6) . .
C6B N2B C3B C4B -0.6(4) . .
Ni1B N2B C3B C4B 177.7(3) . .
N2B C3B C4B C32B -175.2(4) . .
C25B C3B C4B C32B 7.3(6) . .
N2B C3B C4B C5B 2.0(4) . .
C25B C3B C4B C5B -175.5(3) . .
C32B C4B C5B C35B 3.6(6) . .
C3B C4B C5B C35B -173.7(4) . .
C32B C4B C5B C6B 174.7(4) . .
C3B C4B C5B C6B -2.6(4) . .
C3B N2B C6B C7B 169.7(4) . .
Ni1B N2B C6B C7B -8.7(6) . .
C3B N2B C6B C5B -1.1(4) . .
Ni1B N2B C6B C5B -179.4(3) . .
C4B C5B C6B C7B -169.6(3) . .
C35B C5B C6B C7B 1.1(6) . .
C4B C5B C6B N2B 2.3(4) . .
C35B C5B C6B N2B 173.0(4) . .
N2B C6B C7B C8B -10.5(6) . .
C5B C6B C7B C8B 159.6(3) . .
N2B C6B C7B C41B 179.4(4) . .
C5B C6B C7B C41B -10.5(5) . .
C6B C7B C8B N12B 15.8(5) . .
C41B C7B C8B N12B -175.0(3) . .
C6B C7B C8B C9B -154.1(4) . .
C41B C7B C8B C9B 15.1(6) . .
N12B C8B C9B C10B 0.1(4) . .
C7B C8B C9B C10B 171.1(4) . .
C8B C9B C10B C11B 1.9(4) . .
C9B C10B C11B C13B 170.2(4) . .
C9B C10B C11B N12B -3.2(4) . .
C7B C8B N12B C11B -173.3(3) . .
C9B C8B N12B C11B -2.0(4) . .
C7B C8B N12B Ni1B -3.4(5) . .
C9B C8B N12B Ni1B 167.9(2) . .
C13B C11B N12B C8B -170.1(4) . .
C10B C11B N12B C8B 3.2(4) . .
C13B C11B N12B Ni1B 19.3(5) . .
C10B C11B N12B Ni1B -167.4(2) . .
N2B Ni1B N12B C8B -10.5(3) . .
N18B Ni1B N12B C8B 168.2(3) . .
N24B Ni1B N12B C8B -68(2) . .
N2B Ni1B N12B C11B 157.6(3) . .
N18B Ni1B N12B C11B -23.7(3) . .
N24B Ni1B N12B C11B 100(2) . .
N12B C11B C13B C14B 2.1(6) . .
C10B C11B C13B C14B -170.3(4) . .
N12B C11B C13B C42B 175.5(4) . .
C10B C11B C13B C42B 3.1(6) . .
C11B C13B C14B N18B -11.9(6) . .
C42B C13B C14B N18B 174.5(4) . .
C11B C13B C14B C15B 160.5(4) . .
C42B C13B C14B C15B -13.1(6) . .
N18B C14B C15B C16B 1.8(5) . .
C13B C14B C15B C16B -171.6(4) . .
C14B C15B C16B C17B -2.8(5) . .
C15B C16B C17B C19B -166.8(4) . .
C15B C16B C17B N18B 2.9(5) . .
C13B C14B N18B C17B 173.4(4) . .
C15B C14B N18B C17B 0.1(4) . .
C13B C14B N18B Ni1B -1.3(6) . .
C15B C14B N18B Ni1B -174.6(3) . .
C19B C17B N18B C14B 168.1(4) . .
C16B C17B N18B C14B -1.8(4) . .
C19B C17B N18B Ni1B -17.0(5) . .
C16B C17B N18B Ni1B 173.0(3) . .
N2B Ni1B N18B C14B 99(6) . .
N24B Ni1B N18B C14B -161.7(3) . .
N12B Ni1B N18B C14B 15.5(3) . .
N2B Ni1B N18B C17B -75(6) . .
N24B Ni1B N18B C17B 24.6(3) . .
N12B Ni1B N18B C17B -158.1(3) . .
N18B C17B C19B C20B -6.7(6) . .
C16B C17B C19B C20B 161.6(4) . .
N18B C17B C19B C48B 174.8(3) . .
C16B C17B C19B C48B -16.9(6) . .
C17B C19B C20B N24B 14.1(6) . .
C48B C19B C20B N24B -167.3(3) . .
C17B C19B C20B C21B -166.5(4) . .
C48B C19B C20B C21B 12.1(6) . .
C19B C20B C21B C22B 179.1(4) . .
N24B C20B C21B C22B -1.4(4) . .
C20B C21B C22B C23B 2.0(4) . .
C21B C22B C23B N24B -2.0(4) . .
C21B C22B C23B C25B 171.0(4) . .
C25B C23B N24B C20B -172.3(3) . .
C22B C23B N24B C20B 1.0(4) . .
C25B C23B N24B Ni1B 4.8(5) . .
C22B C23B N24B Ni1B 178.1(3) . .
C19B C20B N24B C23B 179.7(4) . .
C21B C20B N24B C23B 0.2(4) . .
C19B C20B N24B Ni1B 2.3(5) . .
C21B C20B N24B Ni1B -177.1(2) . .
N2B Ni1B N24B C23B -15.4(3) . .
N18B Ni1B N24B C23B 165.9(3) . .
N12B Ni1B N24B C23B 42(2) . .
N2B Ni1B N24B C20B 161.2(3) . .
N18B Ni1B N24B C20B -17.5(3) . .
N12B Ni1B N24B C20B -141(2) . .
N2B C3B C25B C23B -11.6(6) . .
C4B C3B C25B C23B 165.3(3) . .
N2B C3B C25B C26B 171.7(4) . .
C4B C3B C25B C26B -11.3(5) . .
N24B C23B C25B C3B 11.1(5) . .
C22B C23B C25B C3B -161.1(4) . .
N24B C23B C25B C26B -172.7(4) . .
C22B C23B C25B C26B 15.1(6) . .
C3B C25B C26B C27B -164.8(4) . .
C23B C25B C26B C27B 19.0(6) . .
C3B C25B C26B C31B 9.9(5) . .
C23B C25B C26B C31B -166.4(4) . .
C31B C26B C27B C28B 3.7(6) . .
C25B C26B C27B C28B 178.6(4) . .
C26B C27B C28B C29B -0.2(6) . .
C27B C28B C29B C30B -2.9(7) . .
C28B C29B C30B C31B 2.4(7) . .
C29B C30B C31B C26B 1.1(6) . .
C29B C30B C31B C32B -174.2(4) . .
C27B C26B C31B C30B -4.0(5) . .
C25B C26B C31B C30B -178.8(4) . .
C27B C26B C31B C32B 171.4(4) . .
C25B C26B C31B C32B -3.3(6) . .
C5B C4B C32B C33B 1.0(6) . .
C3B C4B C32B C33B 177.7(4) . .
C5B C4B C32B C31B -177.0(4) . .
C3B C4B C32B C31B -0.3(6) . .
C30B C31B C32B C4B 173.7(4) . .
C26B C31B C32B C4B -1.5(5) . .
C30B C31B C32B C33B -3.7(7) . .
C26B C31B C32B C33B -179.0(4) . .
C4B C32B C33B C34B -3.6(6) . .
C31B C32B C33B C34B 173.9(4) . .
C4B C32B C33B Cl1B 175.4(3) . .
C31B C32B C33B Cl1B -7.1(7) . .
C32B C33B C34B C35B 2.1(7) . .
Cl1B C33B C34B C35B -177.0(4) . .
C32B C33B C34B Cl1D 178.9(4) . .
Cl1B C33B C34B Cl1D -0.2(5) . .
C4B C5B C35B C34B -4.9(6) . .
C6B C5B C35B C34B -174.1(4) . .
C4B C5B C35B C36B 175.0(4) . .
C6B C5B C35B C36B 5.8(6) . .
C33B C34B C35B C5B 2.2(6) . .
Cl1D C34B C35B C5B -174.1(4) . .
C33B C34B C35B C36B -177.8(4) . .
Cl1D C34B C35B C36B 5.9(8) . .
C5B C35B C36B C37B 176.9(4) . .
C34B C35B C36B C37B -3.2(7) . .
C5B C35B C36B C41B -2.6(5) . .
C34B C35B C36B C41B 177.4(4) . .
C41B C36B C37B C38B 2.8(7) . .
C35B C36B C37B C38B -176.6(4) . .
C36B C37B C38B C39B 3.0(7) . .
C37B C38B C39B C40B -3.9(7) . .
C38B C39B C40B C41B -1.2(6) . .
C39B C40B C41B C36B 7.0(6) . .
C39B C40B C41B C7B -174.4(4) . .
C37B C36B C41B C40B -7.6(6) . .
C35B C36B C41B C40B 171.8(4) . .
C37B C36B C41B C7B 173.7(4) . .
C35B C36B C41B C7B -6.8(6) . .
C6B C7B C41B C40B -165.0(4) . .
C8B C7B C41B C40B 25.7(6) . .
C6B C7B C41B C36B 13.6(5) . .
C8B C7B C41B C36B -155.6(4) . .
C11B C13B C42B C43B -63.6(5) . .
C14B C13B C42B C43B 110.1(5) . .
C11B C13B C42B C47B 121.0(4) . .
C14B C13B C42B C47B -65.3(5) . .
C47B C42B C43B C44B 1.2(7) . .
C13B C42B C43B C44B -174.1(5) . .
C42B C43B C44B C45B -2.0(9) . .
C43B C44B C45B C46B 1.3(10) . .
C44B C45B C46B C47B 0.1(9) . .
C45B C46B C47B C42B -0.8(8) . .
C43B C42B C47B C46B 0.2(7) . .
C13B C42B C47B C46B 175.6(4) . .
C17B C19B C48B C53B 109.0(5) . .
C20B C19B C48B C53B -69.6(5) . .
C17B C19B C48B C49B -73.9(5) . .
C20B C19B C48B C49B 107.5(4) . .
C53B C48B C49B C50B 1.5(6) . .
C19B C48B C49B C50B -175.7(4) . .
C48B C49B C50B C51B -0.6(6) . .
C49B C50B C51B C52B -0.4(7) . .
C50B C51B C52B C53B 0.4(7) . .
C49B C48B C53B C52B -1.4(7) . .
C19B C48B C53B C52B 175.7(4) . .
C51B C52B C53B C48B 0.5(7) . .
C6S C1S C2S C3S -11(2) . .
C1S C2S C3S C4S 2(2) . .
C2S C3S C4S C5S -2(2) . .
C3S C4S C5S C6S 12(2) . .
C4S C5S C6S C1S -20(2) . .
C2S C1S C6S C5S 22(3) . .
C9S C7S C8S C9S -17(4) 3_477 .
C7S C8S C9S C7S 17(4) . 3_477
C9S C7S C9S C8S 166(3) 3_477 .
C8S C7S C9S C7S -166(3) . 3_477
C9S C7S C9S C7S 0.000(2) 3_477 3_477
